data_4108440
loop_
_publ_author_name
'Kolupula Srinivas'
'Brice Kauffmann'
'Christel Dolain'
'Jean-Michel L\'eger'
'L\'eon Ghosez'
'Ivan Huc'

_publ_section_title
;
 Remote Substituent Effects and Regioselective Enhancement of
 Electrophilic Substitutions in Helical Aromatic Oligoamides
;
_journal_name_full 'Journal of the American Chemical Society'
_journal_page_first 13210
_journal_page_last 13211
_journal_paper_doi 10.1021/ja805178j
_journal_volume 130
_journal_year 2008
_chemical_formula_sum 'C119.25 H113 Br2 Cl6 N16 O20.5'
_chemical_formula_weight 2470.78
_chemical_name_systematic
;
 ?
;
_space_group_IT_number 14
_symmetry_cell_setting monoclinic
_symmetry_space_group_name_Hall '-P 2ybc'
_symmetry_space_group_name_H-M 'P 1 21/c 1'
_atom_sites_solution_hydrogens geom
_atom_sites_solution_primary direct
_atom_sites_solution_secondary difmap
_audit_creation_method SHELXL-97
_cell_angle_alpha 90.00
_cell_angle_beta 92.765(6)
_cell_angle_gamma 90.00
_cell_formula_units_Z 4
_cell_length_a 18.488(2)
_cell_length_b 15.1736(18)
_cell_length_c 43.257(6)
_cell_measurement_temperature 213(2)
_cell_volume 12121(3)
_computing_structure_refinement 'SHELXL-97 (Sheldrick, 1997)'
_computing_structure_solution SHELXD
_diffrn_ambient_temperature 213(2)
_diffrn_measured_fraction_theta_full 0.989
_diffrn_measured_fraction_theta_max 0.989
_diffrn_radiation_source 'rotating anode'
_diffrn_radiation_type CuK\a
_diffrn_radiation_wavelength 1.54180
_diffrn_reflns_av_R_equivalents 0.0865
_diffrn_reflns_av_sigmaI/netI 0.0847
_diffrn_reflns_limit_h_max 11
_diffrn_reflns_limit_h_min -17
_diffrn_reflns_limit_k_max 12
_diffrn_reflns_limit_k_min -14
_diffrn_reflns_limit_l_max 38
_diffrn_reflns_limit_l_min -40
_diffrn_reflns_number 38522
_diffrn_reflns_theta_full 45.54
_diffrn_reflns_theta_max 45.54
_diffrn_reflns_theta_min 2.04
_exptl_absorpt_coefficient_mu 2.668
_exptl_crystal_density_diffrn 1.354
_exptl_crystal_F_000 5106
_exptl_crystal_size_max 0.1
_exptl_crystal_size_mid 0.1
_exptl_crystal_size_min 0.1
_refine_diff_density_max 1.348
_refine_diff_density_min -0.717
_refine_diff_density_rms 0.127
_refine_ls_extinction_coef 0.00006(6)
_refine_ls_extinction_expression Fc^*^=kFc[1+0.001xFc^2^\l^3^/sin(2\q)]^-1/4^
_refine_ls_extinction_method SHELXL
_refine_ls_goodness_of_fit_ref 1.641
_refine_ls_hydrogen_treatment constr
_refine_ls_matrix_type full
_refine_ls_number_parameters 1457
_refine_ls_number_reflns 9954
_refine_ls_number_restraints 25
_refine_ls_restrained_S_all 1.642
_refine_ls_R_factor_all 0.1941
_refine_ls_R_factor_gt 0.1612
_refine_ls_shift/su_max 0.720
_refine_ls_shift/su_mean 0.011
_refine_ls_structure_factor_coef Fsqd
_refine_ls_weighting_details 'calc w=1/[\s^2^(Fo^2^)+(0.2000P)^2^+0.0000P] where P=(Fo^2^+2Fc^2^)/3'
_refine_ls_weighting_scheme calc
_refine_ls_wR_factor_gt 0.4149
_refine_ls_wR_factor_ref 0.4410
_reflns_number_gt 7028
_reflns_number_total 9954
_reflns_threshold_expression >2sigma(I)
_cod_data_source_file ja805178j_si_006.cif
_cod_data_source_block sk16-1
_cod_original_formula_sum 'C119.25 H113 Br2 Cl6 N16 O20.50'
_cod_database_code 4108440

loop_
_symmetry_equiv_pos_as_xyz
'x, y, z'
'-x, y+1/2, -z+1/2'
'-x, -y, -z'
'x, -y-1/2, z-1/2'

loop_
_atom_site_label
_atom_site_type_symbol
_atom_site_fract_x
_atom_site_fract_y
_atom_site_fract_z
_atom_site_U_iso_or_equiv
_atom_site_adp_type
_atom_site_occupancy
_atom_site_symmetry_multiplicity
_atom_site_calc_flag
_atom_site_refinement_flags
_atom_site_disorder_assembly
_atom_site_disorder_group
Br1 Br 0.47905(15) 0.87551(12) 0.07830(5) 0.1531(12) Uani 1 1 d . . .
O2 O 0.2973(5) 1.2986(7) 0.1743(3) 0.091(3) Uani 1 1 d . . .
N12 N 0.9594(6) 0.5833(10) 0.2108(2) 0.069(3) Uani 1 1 d . . .
C005 C 0.9626(8) 0.5029(11) 0.2259(5) 0.086(5) Uani 1 1 d . . .
N5 N 0.4628(6) 1.3031(10) 0.2092(2) 0.070(3) Uani 1 1 d . . .
C007 C 0.4663(8) 1.3843(11) 0.2239(4) 0.075(4) Uani 1 1 d . . .
C008 C 0.8317(7) 0.4335(11) 0.1749(4) 0.067(4) Uani 1 1 d . . .
O10 O 0.7539(6) 0.4811(6) 0.2146(3) 0.091(3) Uani 1 1 d . . .
O8 O 0.5990(5) 1.5610(7) 0.1709(2) 0.088(3) Uani 1 1 d . . .
N6 N 0.5518(6) 1.4275(7) 0.1871(3) 0.076(3) Uani 1 1 d . . .
H6 H 0.5500 1.3727 0.1821 0.092 Uiso 1 1 calc R . .
O14 O 0.8779(5) 0.7900(7) 0.2168(2) 0.082(3) Uani 1 1 d . . .
N13 N 1.0431(7) 0.4598(7) 0.1867(3) 0.079(3) Uani 1 1 d . . .
H13 H 1.0411 0.5147 0.1817 0.095 Uiso 1 1 calc R . .
N2 N 0.4800(6) 1.3780(8) 0.1096(3) 0.072(3) Uani 1 1 d . . .
H2 H 0.4583 1.3452 0.1224 0.086 Uiso 1 1 calc R . .
N1 N 0.3827(6) 1.4263(7) 0.1498(3) 0.072(3) Uani 1 1 d . . .
C016 C 1.0021(9) 0.4359(12) 0.2113(4) 0.078(4) Uani 1 1 d . . .
N10 N 0.9604(5) 0.5047(9) 0.1110(3) 0.067(3) Uani 1 1 d . . .
H10 H 0.9332 0.5352 0.1225 0.081 Uiso 1 1 calc R . .
N9 N 0.8745(7) 0.4586(8) 0.1531(3) 0.072(3) Uani 1 1 d . . .
O11 O 0.7930(5) 0.5836(8) 0.1806(2) 0.092(3) Uani 1 1 d . . .
O1 O 0.2610(6) 1.3977(6) 0.2085(2) 0.088(3) Uani 1 1 d . . .
O6 O 0.3786(6) 1.0971(7) 0.2130(2) 0.082(3) Uani 1 1 d . . .
C022 C 0.8899(7) 0.6357(12) 0.2538(4) 0.090(5) Uani 1 1 d . . .
H022 H 0.8678 0.6834 0.2630 0.107 Uiso 1 1 calc R . .
O12 O 0.8561(6) 0.1952(8) 0.1799(3) 0.103(3) Uani 1 1 d . . .
C024 C 0.3902(7) 1.2514(11) 0.2489(4) 0.070(4) Uani 1 1 d . . .
H024 H 0.3672 1.2027 0.2570 0.084 Uiso 1 1 calc R . .
N11 N 0.9351(6) 0.7266(8) 0.1780(3) 0.086(4) Uani 1 1 d . . .
H11 H 0.9541 0.6772 0.1730 0.103 Uiso 1 1 calc R . .
O17 O 1.2603(5) 0.4142(8) 0.0880(2) 0.093(3) Uani 1 1 d . . .
C027 C 0.9572(7) 0.4148(12) 0.1148(3) 0.068(4) Uani 1 1 d . . .
O16 O 1.0867(5) 0.3288(8) 0.1701(2) 0.091(3) Uani 1 1 d . . .
N3 N 0.4860(6) 1.2067(9) 0.1204(3) 0.077(3) Uani 1 1 d . . .
C030 C 0.2965(7) 1.3727(14) 0.1835(4) 0.083(5) Uani 1 1 d . . .
O15 O 0.8655(5) 0.5361(7) 0.2950(3) 0.095(3) Uani 1 1 d . . .
O4 O 0.5545(5) 1.3651(6) 0.0696(2) 0.086(3) Uani 1 1 d . . .
C033 C 0.5101(9) 1.4512(12) 0.2109(4) 0.076(4) Uani 1 1 d . . .
O3 O 0.3634(5) 1.6869(7) 0.1762(2) 0.089(3) Uani 1 1 d . . .
O7 O 0.3598(5) 1.3490(6) 0.2909(3) 0.086(3) Uani 1 1 d . . .
N7 N 0.6400(6) 1.3399(10) 0.1506(3) 0.078(3) Uani 1 1 d . . .
C037 C 0.9105(8) 0.3906(11) 0.1389(4) 0.074(5) Uani 1 1 d . . .
C038 C 0.4676(9) 1.4681(11) 0.1139(4) 0.074(4) Uani 1 1 d . . .
O9 O 0.7648(6) 1.4606(9) 0.0862(2) 0.099(3) Uani 1 1 d . . .
C040 C 0.5066(9) 1.5313(12) 0.0979(3) 0.091(5) Uani 1 1 d . . .
H040 H 0.5369 1.5151 0.0824 0.109 Uiso 1 1 calc R . .
C041 C 0.9622(9) 0.3335(11) 0.2503(4) 0.085(4) Uani 1 1 d . . .
H041 H 0.9596 0.2757 0.2573 0.102 Uiso 1 1 calc R . .
C042 C 0.4278(8) 1.3979(12) 0.2509(4) 0.070(4) Uani 1 1 d . . .
C043 C 0.4216(8) 1.4927(11) 0.1364(3) 0.067(4) Uani 1 1 d . . .
C044 C 0.4159(8) 1.5827(10) 0.1441(3) 0.071(4) Uani 1 1 d . . .
C045 C 1.0858(9) 0.4091(13) 0.1693(4) 0.077(4) Uani 1 1 d . . .
C046 C 0.9252(7) 0.4861(12) 0.2538(4) 0.070(4) Uani 1 1 d . . .
C047 C 0.5970(7) 1.4798(13) 0.1697(3) 0.073(4) Uani 1 1 d . . .
C048 C 0.4251(8) 1.2436(10) 0.2205(4) 0.061(3) Uani 1 1 d . . .
N14 N 1.1336(7) 0.5446(13) 0.1499(3) 0.087(4) Uani 1 1 d . . .
C050 C 0.6422(8) 1.4252(12) 0.1490(4) 0.075(4) Uani 1 1 d . . .
N4 N 0.4435(6) 1.1608(7) 0.1756(3) 0.079(3) Uani 1 1 d . . .
H4 H 0.4639 1.2097 0.1709 0.095 Uiso 1 1 calc R . .
C052 C 0.3378(8) 1.4497(11) 0.1715(3) 0.067(4) Uani 1 1 d . . .
C053 C 0.5048(8) 1.5373(13) 0.2229(4) 0.088(5) Uani 1 1 d . . .
H053 H 0.5282 1.5838 0.2135 0.105 Uiso 1 1 calc R . .
C054 C 0.4659(8) 1.5521(10) 0.2478(4) 0.080(4) Uani 1 1 d . . .
H054 H 0.4635 1.6090 0.2556 0.095 Uiso 1 1 calc R . .
C055 C 0.8925(8) 0.5534(12) 0.2685(4) 0.073(4) Uani 1 1 d . . .
O13 O 1.0381(6) 0.5202(7) 0.0714(2) 0.099(3) Uani 1 1 d . . .
C058 C 1.0022(7) 0.3511(11) 0.2242(4) 0.078(4) Uani 1 1 d . . .
H058 H 1.0288 0.3064 0.2154 0.093 Uiso 1 1 calc R . .
Cl2 Cl 0.5811(3) 0.4457(4) 0.97472(14) 0.177(2) Uiso 1 1 d . . .
C060 C 0.4299(8) 1.4863(13) 0.2619(3) 0.082(4) Uani 1 1 d . . .
H060 H 0.4056 1.4998 0.2797 0.098 Uiso 1 1 calc R . .
C061 C 0.7927(8) 0.5072(13) 0.1911(4) 0.084(4) Uani 1 1 d . . .
C062 C 0.7260(9) 1.3308(14) 0.1075(4) 0.090(5) Uani 1 1 d . . .
C063 C 0.9280(7) 0.3955(12) 0.2655(4) 0.078(4) Uani 1 1 d . . .
H063 H 0.9058 0.3814 0.2837 0.094 Uiso 1 1 calc R . .
C064 C 0.7227(8) 1.4249(12) 0.1074(4) 0.075(4) Uani 1 1 d . . .
C065 C 0.3277(8) 1.5316(12) 0.1818(3) 0.069(4) Uani 1 1 d . . .
H065 H 0.2959 1.5433 0.1973 0.083 Uiso 1 1 calc R . .
C066 C 0.5416(8) 1.1819(12) 0.0719(4) 0.088(4) Uani 1 1 d . . .
H066 H 0.5631 1.2041 0.0545 0.106 Uiso 1 1 calc R . .
Cl1 Cl 0.4979(4) 0.2929(4) 0.98785(14) 0.177(2) Uiso 1 1 d . . .
C068 C 0.9044(8) 0.3034(13) 0.1470(4) 0.081(4) Uani 1 1 d . . .
C069 C 0.3900(9) 1.3295(12) 0.2645(4) 0.084(5) Uani 1 1 d . . .
C070 C 1.2170(10) 0.4550(15) 0.1079(4) 0.086(5) Uani 1 1 d . . .
C071 C 1.1326(9) 0.4577(15) 0.1485(4) 0.086(5) Uani 1 1 d . . .
C072 C 0.5175(9) 1.3335(12) 0.0903(4) 0.073(4) Uani 1 1 d . . .
C073 C 0.9226(8) 0.6455(10) 0.2237(4) 0.068(4) Uani 1 1 d . . .
C074 C 0.8216(7) 0.3456(12) 0.1863(3) 0.076(4) Uani 1 1 d . . .
H074 H 0.7914 0.3333 0.2024 0.091 Uiso 1 1 calc R . .
C075 C 0.9853(9) 0.2603(12) 0.1082(4) 0.091(5) Uani 1 1 d . . .
H075 H 1.0102 0.2175 0.0976 0.109 Uiso 1 1 calc R . .
Cl3 Cl 0.6487(4) 0.2924(5) 0.99910(17) 0.208(3) Uiso 1 1 d . . .
C077 C 0.4984(8) 1.6200(12) 0.1062(4) 0.084(4) Uani 1 1 d . . .
H077 H 0.5246 1.6621 0.0959 0.100 Uiso 1 1 calc R . .
C078 C 0.5319(8) 1.0933(12) 0.0764(4) 0.085(4) Uani 1 1 d . . .
C079 C 0.4463(8) 1.0939(12) 0.1531(4) 0.082(4) Uani 1 1 d . . .
C080 C 0.9081(9) 0.7279(10) 0.2055(5) 0.080(5) Uani 1 1 d . . .
C081 C 0.6846(10) 1.2001(13) 0.1352(5) 0.093(5) Uani 1 1 d . . .
Cl4 Cl 0.8084(5) 0.4222(6) 0.9809(2) 0.253(4) Uiso 1 1 d . . .
C083 C 0.5176(8) 1.2357(11) 0.0949(4) 0.075(4) Uani 1 1 d . . .
C084 C 0.9923(8) 0.3500(14) 0.1002(3) 0.087(5) Uani 1 1 d . . .
H084 H 1.0221 0.3650 0.0843 0.104 Uiso 1 1 calc R . .
C085 C 0.8591(9) 0.2818(11) 0.1721(4) 0.077(4) Uani 1 1 d . . .
N16 N 0.9699(5) 0.6760(9) 0.1224(3) 0.076(3) Uani 1 1 d D . .
C087 C 0.3293(9) 1.2779(10) 0.3088(4) 0.107(5) Uani 1 1 d . . .
H08A H 0.3649 1.2324 0.3138 0.129 Uiso 1 1 calc R . .
H08B H 0.2874 1.2516 0.2980 0.129 Uiso 1 1 calc R . .
C088 C 0.3665(9) 1.5988(12) 0.1683(4) 0.077(4) Uani 1 1 d . . .
C089 C 0.4788(8) 1.1163(11) 0.1249(4) 0.083(4) Uani 1 1 d . . .
C090 C 0.6815(9) 1.4737(11) 0.1279(4) 0.091(5) Uani 1 1 d . . .
H090 H 0.6803 1.5350 0.1274 0.109 Uiso 1 1 calc R . .
C091 C 0.4132(9) 1.1588(12) 0.2035(4) 0.079(4) Uani 1 1 d . . .
C092 C 1.0006(10) 0.5512(11) 0.0916(4) 0.084(5) Uani 1 1 d . . .
C093 C 0.9581(8) 0.7647(12) 0.1259(3) 0.118(6) Uani 1 1 d D . .
C094 C 1.1840(9) 0.6820(15) 0.1336(4) 0.098(5) Uani 1 1 d . . .
C095 C 1.2625(10) 0.3210(13) 0.0875(3) 0.109(5) Uani 1 1 d . . .
H09A H 1.2158 0.2978 0.0802 0.131 Uiso 1 1 calc R . .
H09B H 1.2734 0.2985 0.1082 0.131 Uiso 1 1 calc R . .
O5 O 0.5602(7) 1.0306(6) 0.0571(3) 0.120(4) Uani 1 1 d . . .
C097 C 0.7168(8) 0.5490(10) 0.2302(4) 0.102(5) Uani 1 1 d . . .
H09C H 0.6924 0.5241 0.2472 0.153 Uiso 1 1 calc R . .
H09D H 0.6819 0.5763 0.2161 0.153 Uiso 1 1 calc R . .
H09E H 0.7510 0.5924 0.2378 0.153 Uiso 1 1 calc R . .
C098 C 0.9430(10) 0.2367(11) 0.1310(5) 0.096(5) Uani 1 1 d . . .
H098 H 0.9386 0.1777 0.1365 0.115 Uiso 1 1 calc R . .
C099 C 0.4550(9) 1.6473(10) 0.1281(4) 0.088(4) Uani 1 1 d . . .
H099 H 0.4506 1.7069 0.1328 0.106 Uiso 1 1 calc R . .
Cl5 Cl 0.8837(6) 0.5719(7) 1.0005(2) 0.293(4) Uiso 1 1 d . . .
C101 C 0.6843(9) 1.2913(14) 0.1310(4) 0.086(4) Uani 1 1 d . . .
C102 C 1.1719(10) 0.4125(11) 0.1271(4) 0.089(5) Uani 1 1 d . . .
H102 H 1.1676 0.3515 0.1258 0.106 Uiso 1 1 calc R . .
C103 C 0.6480(9) 1.1590(14) 0.1590(6) 0.099(6) Uani 1 1 d . . .
C104 C 0.4932(9) 1.0563(13) 0.1019(4) 0.090(5) Uani 1 1 d . . .
C105 C 0.9899(9) 0.6472(11) 0.0950(4) 0.105(5) Uani 1 1 d D . .
C106 C 0.7770(9) 1.5538(13) 0.0843(4) 0.105(5) Uani 1 1 d . . .
H10A H 0.8192 1.5648 0.0723 0.125 Uiso 1 1 calc R . .
H10B H 0.7865 1.5776 0.1049 0.125 Uiso 1 1 calc R . .
C107 C 0.9381(7) 0.7929(11) 0.1556(3) 0.089(5) Uani 1 1 d D . .
C108 C 1.2185(10) 0.5419(17) 0.1096(4) 0.093(5) Uani 1 1 d . . .
C109 C 0.4309(8) 1.0087(12) 0.1582(4) 0.097(5) Uani 1 1 d . . .
H109 H 0.4129 0.9908 0.1769 0.116 Uiso 1 1 calc R . .
C110 C 0.3291(11) 1.8061(12) 0.2073(4) 0.114(6) Uani 1 1 d . . .
H110 H 0.3162 1.8380 0.1881 0.136 Uiso 1 1 calc R . .
C111 C 1.1399(11) 0.7294(13) 0.1557(5) 0.110(6) Uani 1 1 d . . .
N15 N 1.1095(10) 0.7625(12) 0.1747(5) 0.163(8) Uani 1 1 d . . .
C114 C 1.1751(9) 0.5878(12) 0.1318(5) 0.088(5) Uani 1 1 d . . .
C115 C 0.8375(9) 0.6095(11) 0.3133(4) 0.108(5) Uani 1 1 d D . .
H11A H 0.7881 0.6243 0.3067 0.129 Uiso 1 1 calc R . .
H11B H 0.8678 0.6615 0.3121 0.129 Uiso 1 1 calc R . .
N8 N 0.6210(10) 1.1247(11) 0.1791(5) 0.133(6) Uani 1 1 d . . .
C117 C 0.2208(8) 1.3334(10) 0.2236(3) 0.099(5) Uani 1 1 d . . .
H11C H 0.1975 1.3597 0.2406 0.149 Uiso 1 1 calc R . .
H11D H 0.2526 1.2873 0.2310 0.149 Uiso 1 1 calc R . .
H11E H 0.1848 1.3092 0.2092 0.149 Uiso 1 1 calc R . .
C118 C 0.8174(9) 0.1747(10) 0.2073(4) 0.096(5) Uani 1 1 d . . .
H11F H 0.7665 0.1893 0.2041 0.115 Uiso 1 1 calc R . .
H11G H 0.8372 0.2076 0.2249 0.115 Uiso 1 1 calc R . .
C119 C 0.4038(13) 1.8273(11) 0.2179(4) 0.143(8) Uani 1 1 d . . .
H11H H 0.4088 1.8899 0.2203 0.215 Uiso 1 1 calc R . .
H11I H 0.4366 1.8069 0.2029 0.215 Uiso 1 1 calc R . .
H11J H 0.4149 1.7989 0.2374 0.215 Uiso 1 1 calc R . .
C120 C 0.7242(12) 1.1496(14) 0.1170(6) 0.124(6) Uani 1 1 d . . .
H120 H 0.7246 1.0887 0.1194 0.149 Uiso 1 1 calc R . .
C121 C 0.8424(16) 0.5653(15) 0.3487(5) 0.258(19) Uani 1 1 d D . .
H121 H 0.8904 0.5469 0.3570 0.310 Uiso 1 1 calc R . .
C122 C 1.3210(9) 0.2920(14) 0.0658(5) 0.122(7) Uani 1 1 d . . .
H122 H 1.3675 0.3174 0.0732 0.146 Uiso 1 1 calc R . .
C123 C 0.3193(8) 1.7086(9) 0.2024(4) 0.093(5) Uani 1 1 d . . .
H12A H 0.3357 1.6761 0.2207 0.112 Uiso 1 1 calc R . .
H12B H 0.2687 1.6946 0.1976 0.112 Uiso 1 1 calc R . .
C124 C 0.7655(9) 1.1900(16) 0.0942(4) 0.107(5) Uani 1 1 d . . .
H124 H 0.7928 1.1544 0.0817 0.128 Uiso 1 1 calc R . .
C125 C 0.5748(8) 0.3579(9) 1.0010(3) 0.090(4) Uiso 1 1 d . . .
C126 C 1.2300(10) 0.7274(12) 0.1156(5) 0.108(5) Uani 1 1 d . . .
H126 H 1.2324 0.7885 0.1173 0.129 Uiso 1 1 calc R . .
C127 C 0.7668(10) 1.2791(16) 0.0898(5) 0.121(6) Uani 1 1 d . . .
H127 H 0.7952 1.3037 0.0749 0.145 Uiso 1 1 calc R . .
C128 C 0.9997(18) 0.7032(16) 0.0700(4) 0.246(18) Uani 1 1 d D . .
H128 H 1.0153 0.6830 0.0512 0.295 Uiso 1 1 calc R . .
C129 C 1.2673(10) 0.5970(18) 0.0912(4) 0.106(6) Uani 1 1 d . . .
H129 H 1.2949 0.5699 0.0765 0.127 Uiso 1 1 calc R . .
C130 C 0.9209(9) 0.8820(11) 0.1616(4) 0.123(7) Uani 1 1 d D . .
H130 H 0.9079 0.9011 0.1810 0.147 Uiso 1 1 calc R . .
C131 C 0.8269(10) 0.0760(14) 0.2126(4) 0.121(6) Uani 1 1 d . . .
H131 H 0.8110 0.0439 0.1938 0.145 Uiso 1 1 calc R . .
C132 C 0.4425(11) 0.9489(12) 0.1353(5) 0.120(6) Uani 1 1 d . . .
H132 H 0.4298 0.8907 0.1390 0.144 Uiso 1 1 calc R . .
C133 C 0.3068(16) 1.331(2) 0.3397(4) 0.238(16) Uani 1 1 d . . .
H133 H 0.2709 1.3769 0.3344 0.286 Uiso 1 1 calc R . .
C134 C 1.2728(9) 0.6856(17) 0.0952(4) 0.107(5) Uani 1 1 d . . .
H134 H 1.3055 0.7178 0.0840 0.129 Uiso 1 1 calc R . .
Cl6 Cl 0.9227(5) 0.4109(6) 1.0219(2) 0.267(4) Uiso 1 1 d . . .
C136 C 0.6068(11) 1.0608(11) 0.0342(5) 0.139(7) Uani 1 1 d . . .
H13A H 0.6384 1.1067 0.0426 0.166 Uiso 1 1 calc R . .
H13B H 0.5784 1.0851 0.0167 0.166 Uiso 1 1 calc R . .
C137 C 0.8942(8) 0.4624(10) 0.9890(3) 0.104(5) Uiso 1 1 d . . .
C139 C 0.4718(10) 0.9676(13) 0.1068(5) 0.113(6) Uani 1 1 d . . .
C140 C 0.9007(12) 0.0566(11) 0.2203(4) 0.131(7) Uani 1 1 d . . .
H14A H 0.9072 -0.0062 0.2211 0.197 Uiso 1 1 calc R . .
H14B H 0.9142 0.0817 0.2401 0.197 Uiso 1 1 calc R . .
H14C H 0.9304 0.0810 0.2049 0.197 Uiso 1 1 calc R . .
C141 C 0.2754(14) 1.8274(15) 0.2315(6) 0.213(12) Uani 1 1 d . . .
H14D H 0.2276 1.8107 0.2240 0.319 Uiso 1 1 calc R . .
H14E H 0.2764 1.8895 0.2358 0.319 Uiso 1 1 calc R . .
H14F H 0.2880 1.7954 0.2502 0.319 Uiso 1 1 calc R . .
C142 C 0.655(3) 0.978(2) 0.0228(10) 0.31(3) Uani 1 1 d . . .
H142 H 0.6887 0.9975 0.0075 0.369 Uiso 1 1 calc R . .
C10 C 0.6789(11) 1.5488(16) 0.0427(5) 0.175(9) Uani 1 1 d . . .
H10C H 0.6621 1.4932 0.0502 0.263 Uiso 1 1 calc R . .
H10D H 0.7151 1.5388 0.0279 0.263 Uiso 1 1 calc R . .
H10E H 0.6391 1.5806 0.0331 0.263 Uiso 1 1 calc R . .
C1 C 0.597(3) 0.925(2) 0.0074(9) 0.33(3) Uani 1 1 d . . .
H1A H 0.5747 0.9586 -0.0093 0.491 Uiso 1 1 calc R . .
H1B H 0.5612 0.9109 0.0220 0.491 Uiso 1 1 calc R . .
H1C H 0.6169 0.8718 -0.0005 0.491 Uiso 1 1 calc R . .
C2 C 1.3248(10) 0.1893(15) 0.0695(5) 0.162(8) Uani 1 1 d . . .
H2A H 1.3347 0.1746 0.0909 0.244 Uiso 1 1 calc R . .
H2B H 1.3626 0.1664 0.0573 0.244 Uiso 1 1 calc R . .
H2C H 1.2793 0.1639 0.0625 0.244 Uiso 1 1 calc R . .
C8 C 0.7104(14) 1.6002(14) 0.0687(5) 0.159(8) Uani 1 1 d . . .
H8 H 0.6737 1.6087 0.0841 0.191 Uiso 1 1 calc R . .
C11 C 0.9247(14) 0.9394(12) 0.1364(5) 0.162(9) Uani 1 1 d D . .
C12 C 0.9383(13) 0.9174(15) 0.1062(4) 0.094(7) Uani 0.75 1 d PD A .
C7 C 0.2698(18) 1.2494(14) 0.3571(6) 0.262(17) Uani 1 1 d D . .
H7A H 0.2512 1.2694 0.3762 0.394 Uiso 1 1 calc R . .
H7B H 0.3053 1.2042 0.3613 0.394 Uiso 1 1 calc R . .
H7C H 0.2308 1.2259 0.3441 0.394 Uiso 1 1 calc R . .
C3 C 1.3068(12) 0.3173(12) 0.0331(5) 0.154(8) Uani 1 1 d . . .
H3A H 1.3462 0.2979 0.0211 0.230 Uiso 1 1 calc R . .
H3B H 1.3022 0.3802 0.0315 0.230 Uiso 1 1 calc R . .
H3C H 1.2627 0.2901 0.0253 0.230 Uiso 1 1 calc R . .
C6 C 0.3771(18) 1.371(3) 0.3514(7) 0.40(3) Uani 1 1 d D . .
H6A H 0.3905 1.4177 0.3376 0.601 Uiso 1 1 calc R . .
H6B H 0.4142 1.3271 0.3523 0.601 Uiso 1 1 calc R . .
H6C H 0.3716 1.3953 0.3717 0.601 Uiso 1 1 calc R . .
C18 C 0.7768(19) 0.0523(18) 0.2394(7) 0.270(17) Uani 1 1 d . . .
H18A H 0.7273 0.0625 0.2327 0.405 Uiso 1 1 calc R . .
H18B H 0.7892 0.0885 0.2571 0.405 Uiso 1 1 calc R . .
H18C H 0.7833 -0.0086 0.2448 0.405 Uiso 1 1 calc R . .
C4 C 0.7837(13) 0.4922(14) 0.3441(4) 0.237(14) Uani 1 1 d D . .
H4A H 0.8001 0.4485 0.3300 0.356 Uiso 1 1 calc R . .
H4B H 0.7395 0.5180 0.3357 0.356 Uiso 1 1 calc R . .
H4C H 0.7752 0.4652 0.3637 0.356 Uiso 1 1 calc R . .
C9 C 0.7354(19) 1.6924(15) 0.0570(5) 0.244(16) Uani 1 1 d . . .
H9A H 0.7545 1.7265 0.0742 0.366 Uiso 1 1 calc R . .
H9B H 0.6948 1.7227 0.0473 0.366 Uiso 1 1 calc R . .
H9C H 0.7722 1.6845 0.0424 0.366 Uiso 1 1 calc R . .
C5 C 0.806(2) 0.6424(14) 0.3653(7) 0.39(3) Uani 1 1 d D . .
H5A H 0.8384 0.6916 0.3668 0.582 Uiso 1 1 calc R . .
H5B H 0.7939 0.6242 0.3857 0.582 Uiso 1 1 calc R . .
H5C H 0.7625 0.6593 0.3537 0.582 Uiso 1 1 calc R . .
C22 C 0.9613(15) 0.8296(13) 0.1029(4) 0.217(19) Uani 0.99(6) 1 d PD . .
C23 C 0.984(2) 0.7919(15) 0.0754(5) 0.31(3) Uani 1 1 d D A .
C20 C 0.697(3) 0.935(2) 0.0501(9) 0.33(3) Uani 1 1 d . . .
H20A H 0.7303 0.9771 0.0592 0.489 Uiso 1 1 calc R . .
H20B H 0.7224 0.8847 0.0432 0.489 Uiso 1 1 calc R . .
H20C H 0.6633 0.9174 0.0653 0.489 Uiso 1 1 calc R . .
Br2 Br 0.9370(3) 1.00970(17) 0.07808(6) 0.1700(17) Uani 0.75 1 d P . .
O21 O 1.015(3) 0.8454(14) 0.0551(5) 0.75(6) Uani 1 1 d D . .
C25 C 0.938(2) 0.836(5) 0.0008(14) 0.43(5) Uani 1 1 d . . .
H25 H 0.9153 0.7787 0.0038 0.512 Uiso 1 1 calc R A .
C24 C 0.975(3) 0.830(3) 0.0310(16) 0.62(7) Uani 1 1 d . A .
H24A H 0.9310 0.8235 0.0421 0.743 Uiso 1 1 calc R . .
H24B H 0.9913 0.7703 0.0284 0.743 Uiso 1 1 calc R . .
C100 C 0.9334(19) 0.822(2) -0.0362(7) 0.280(16) Uani 1 1 d . . .
H10F H 0.9807 0.8288 -0.0441 0.420 Uiso 1 1 calc R . .
H10G H 0.9013 0.8653 -0.0456 0.420 Uiso 1 1 calc R . .
H10H H 0.9153 0.7642 -0.0409 0.420 Uiso 1 1 calc R . .
C28 C 0.855(4) 0.886(3) -0.0040(8) 0.41(4) Uani 1 1 d . . .
H28A H 0.8498 0.9296 0.0117 0.609 Uiso 1 1 calc R . .
H28B H 0.8175 0.8420 -0.0024 0.609 Uiso 1 1 calc R . .
H28C H 0.8503 0.9128 -0.0240 0.609 Uiso 1 1 calc R . .
Br3 Br 1.0257(6) 1.0092(5) 0.08841(19) 0.065(3) Uani 0.15 1 d P A 1
C150 C 0.997(3) 0.919(4) 0.116(2) 0.07(4) Uani 0.15 1 d P A 1
O887 O 1.148(7) 0.875(6) 0.039(3) 0.94(13) Uiso 1.00(15) 1 d . B 1
O888 O 0.0000 0.0000 0.0000 2.0(9) Uiso 0.7(3) 2 d SP C 1
O553 O 1.1802(9) 0.8569(11) -0.0043(4) 0.154(11) Uiso 0.77(4) 1 d P . .
O665 O 1.2730(12) 0.9042(14) 0.0509(5) 0.188(14) Uiso 0.71(4) 1 d P . .

loop_
_atom_site_aniso_label
_atom_site_aniso_U_11
_atom_site_aniso_U_22
_atom_site_aniso_U_33
_atom_site_aniso_U_23
_atom_site_aniso_U_13
_atom_site_aniso_U_12
Br1 0.256(3) 0.0763(15) 0.1327(19) -0.0248(11) 0.0699(17) -0.0111(14)
O2 0.099(8) 0.057(7) 0.116(8) 0.017(6) 0.005(6) 0.008(6)
N12 0.065(8) 0.073(10) 0.068(8) 0.005(8) -0.001(6) 0.002(7)
C005 0.069(10) 0.053(12) 0.136(17) -0.013(13) -0.011(11) 0.005(9)
N5 0.061(8) 0.066(9) 0.081(8) -0.004(8) -0.003(6) -0.014(7)
C007 0.064(10) 0.061(13) 0.097(14) -0.013(11) -0.011(10) 0.016(9)
C008 0.044(9) 0.067(13) 0.088(11) -0.014(10) -0.009(8) -0.008(9)
O10 0.088(7) 0.087(8) 0.101(8) 0.009(6) 0.027(6) 0.011(6)
O8 0.098(8) 0.059(7) 0.107(8) 0.010(6) 0.004(5) -0.008(6)
N6 0.067(8) 0.073(8) 0.090(9) -0.001(8) 0.006(7) -0.006(7)
O14 0.088(7) 0.066(7) 0.092(7) 0.011(6) 0.009(5) 0.011(6)
N13 0.081(8) 0.070(9) 0.086(9) -0.002(8) 0.008(7) 0.008(7)
N2 0.095(9) 0.055(10) 0.066(8) -0.001(7) 0.008(7) -0.017(7)
N1 0.074(8) 0.049(8) 0.092(9) 0.014(7) -0.005(7) -0.004(7)
C016 0.083(11) 0.078(14) 0.071(11) -0.005(11) -0.009(9) -0.007(10)
N10 0.063(7) 0.056(9) 0.084(8) 0.010(7) 0.020(6) -0.005(6)
N9 0.072(8) 0.059(9) 0.084(9) -0.002(7) -0.007(7) 0.003(7)
O11 0.094(8) 0.063(7) 0.118(8) -0.014(6) 0.011(6) -0.005(6)
O1 0.114(8) 0.084(7) 0.066(7) -0.006(6) 0.017(6) -0.029(6)
O6 0.103(8) 0.081(7) 0.062(6) -0.007(5) 0.011(5) 0.007(6)
C022 0.082(11) 0.113(16) 0.073(12) -0.028(11) -0.005(9) -0.003(9)
O12 0.105(8) 0.078(9) 0.127(9) 0.016(7) 0.018(7) 0.008(6)
C024 0.060(9) 0.073(12) 0.078(12) 0.004(9) 0.010(8) 0.005(8)
N11 0.115(10) 0.101(10) 0.046(8) 0.006(8) 0.031(7) 0.013(7)
O17 0.078(7) 0.110(9) 0.093(8) -0.022(7) 0.006(6) 0.018(6)
C027 0.055(9) 0.079(14) 0.072(10) 0.008(10) 0.010(8) -0.020(10)
O16 0.101(8) 0.066(7) 0.109(8) -0.018(6) 0.017(5) 0.014(6)
N3 0.083(8) 0.082(12) 0.065(9) -0.005(7) 0.001(7) 0.010(7)
C030 0.049(9) 0.111(17) 0.088(14) 0.023(13) 0.000(9) -0.012(11)
O15 0.116(8) 0.108(9) 0.062(7) 0.020(7) 0.032(6) 0.013(6)
O4 0.108(8) 0.069(7) 0.081(7) -0.004(5) 0.021(6) -0.011(5)
C033 0.077(11) 0.065(13) 0.086(12) -0.007(11) 0.006(9) 0.009(10)
O3 0.077(7) 0.081(8) 0.110(8) -0.015(6) 0.023(6) 0.004(6)
O7 0.119(8) 0.073(7) 0.071(7) -0.032(6) 0.042(6) -0.010(6)
N7 0.062(8) 0.079(11) 0.092(9) 0.007(8) -0.015(7) -0.017(8)
C037 0.063(10) 0.033(11) 0.125(14) 0.008(10) -0.017(10) -0.028(9)
C038 0.106(12) 0.053(12) 0.061(10) 0.010(10) -0.007(9) -0.013(10)
O9 0.096(8) 0.121(10) 0.081(7) 0.024(7) 0.011(6) -0.011(7)
C040 0.136(15) 0.054(11) 0.083(11) -0.006(10) 0.000(10) 0.025(11)
C041 0.110(13) 0.063(11) 0.082(12) 0.005(9) 0.007(10) 0.004(10)
C042 0.063(10) 0.082(15) 0.063(11) -0.015(10) -0.007(8) 0.021(9)
C043 0.085(11) 0.069(14) 0.048(9) -0.007(9) 0.008(8) 0.025(10)
C044 0.079(11) 0.048(12) 0.085(11) -0.006(9) 0.008(9) 0.017(9)
C045 0.081(11) 0.073(14) 0.078(12) -0.027(11) -0.003(9) 0.017(12)
C046 0.056(9) 0.090(16) 0.064(11) 0.007(11) 0.003(8) 0.011(9)
C047 0.057(10) 0.101(14) 0.059(10) 0.026(11) -0.009(7) -0.008(11)
C048 0.054(9) 0.055(11) 0.072(12) -0.002(9) -0.003(8) 0.009(8)
N14 0.070(9) 0.088(13) 0.104(10) -0.006(9) 0.013(7) 0.001(9)
C050 0.066(10) 0.058(12) 0.101(13) -0.002(10) 0.015(9) -0.020(9)
N4 0.106(9) 0.055(8) 0.078(9) 0.017(8) 0.015(7) -0.007(6)
C052 0.073(10) 0.091(14) 0.039(9) -0.026(9) 0.007(8) -0.008(10)
C053 0.054(9) 0.116(17) 0.094(13) 0.022(11) 0.008(9) -0.011(9)
C054 0.074(10) 0.068(12) 0.099(12) -0.013(10) 0.026(9) -0.016(9)
C055 0.099(12) 0.065(12) 0.054(12) 0.009(10) -0.002(9) 0.002(10)
O13 0.121(8) 0.104(9) 0.077(7) -0.003(6) 0.045(6) 0.005(7)
C058 0.060(9) 0.084(13) 0.091(12) 0.007(10) 0.012(8) 0.007(8)
C060 0.082(11) 0.094(14) 0.068(10) -0.010(11) -0.010(8) -0.008(10)
C061 0.056(10) 0.076(14) 0.119(15) -0.019(12) 0.000(9) -0.005(10)
C062 0.060(11) 0.106(18) 0.102(14) 0.041(13) -0.009(10) -0.012(11)
C063 0.062(10) 0.073(12) 0.098(12) 0.012(11) -0.013(8) 0.011(8)
C064 0.069(10) 0.071(13) 0.086(12) 0.018(10) 0.024(9) 0.005(9)
C065 0.082(10) 0.063(11) 0.064(10) -0.026(10) 0.009(8) 0.005(9)
C066 0.106(12) 0.060(12) 0.102(13) 0.004(10) 0.041(9) -0.006(9)
C068 0.077(11) 0.090(16) 0.076(11) -0.010(11) 0.011(9) 0.000(10)
C069 0.110(13) 0.052(12) 0.087(14) 0.021(12) -0.026(11) -0.021(10)
C070 0.112(14) 0.087(16) 0.060(12) -0.034(11) 0.019(10) 0.019(12)
C071 0.089(13) 0.075(16) 0.093(14) -0.022(12) -0.012(11) 0.016(11)
C072 0.083(11) 0.084(15) 0.051(11) 0.003(11) 0.001(9) 0.008(10)
C073 0.072(10) 0.062(12) 0.068(12) -0.006(10) -0.013(8) 0.004(9)
C074 0.069(10) 0.069(12) 0.092(11) -0.013(10) 0.022(8) 0.000(9)
C075 0.111(14) 0.064(14) 0.097(14) -0.008(10) 0.008(11) 0.005(10)
C077 0.079(11) 0.102(16) 0.070(11) 0.002(9) 0.018(9) -0.008(9)
C078 0.097(11) 0.068(14) 0.093(13) -0.020(11) 0.023(9) -0.003(10)
C079 0.128(13) 0.067(13) 0.053(11) -0.023(10) 0.009(9) -0.012(10)
C080 0.085(12) 0.043(11) 0.111(16) -0.013(11) -0.009(10) 0.006(9)
C081 0.076(13) 0.066(16) 0.136(18) 0.007(13) -0.004(12) 0.006(11)
C083 0.100(11) 0.071(13) 0.054(11) -0.016(11) 0.004(9) 0.004(9)
C084 0.078(11) 0.103(15) 0.079(11) -0.026(12) -0.009(8) 0.018(11)
C085 0.085(11) 0.054(12) 0.089(12) 0.013(10) -0.012(10) 0.009(10)
N16 0.093(8) 0.069(10) 0.066(10) -0.007(7) -0.003(6) 0.006(7)
C087 0.122(14) 0.092(12) 0.109(14) 0.039(11) 0.017(10) -0.002(10)
C088 0.076(11) 0.067(13) 0.085(12) -0.013(11) -0.019(9) 0.022(10)
C089 0.104(12) 0.051(13) 0.096(15) -0.004(11) 0.014(10) -0.001(9)
C090 0.087(12) 0.089(12) 0.095(13) 0.006(11) -0.017(10) -0.005(11)
C091 0.092(12) 0.082(15) 0.063(12) 0.008(11) 0.012(9) 0.009(10)
C092 0.106(13) 0.058(13) 0.084(13) -0.011(11) -0.027(11) -0.009(11)
C093 0.205(19) 0.114(17) 0.033(12) -0.003(12) 0.002(10) -0.002(14)
C094 0.070(12) 0.117(19) 0.105(14) -0.011(13) -0.018(10) -0.009(12)
C095 0.146(16) 0.103(15) 0.077(11) -0.016(10) -0.003(10) 0.032(12)
O5 0.221(13) 0.050(7) 0.094(8) -0.002(6) 0.049(8) -0.001(7)
C097 0.091(11) 0.087(11) 0.130(13) -0.031(10) 0.015(10) 0.023(9)
C098 0.111(13) 0.068(12) 0.109(14) -0.005(12) 0.000(11) 0.011(11)
C099 0.095(12) 0.075(11) 0.095(12) 0.025(10) 0.015(10) -0.016(10)
C101 0.067(11) 0.087(16) 0.103(14) -0.005(12) -0.002(10) 0.000(11)
C102 0.115(14) 0.068(12) 0.081(12) -0.008(11) -0.006(11) 0.019(11)
C103 0.048(11) 0.092(17) 0.15(2) 0.006(14) -0.017(12) 0.019(10)
C104 0.118(13) 0.084(15) 0.069(12) -0.009(12) 0.019(10) 0.028(11)
C105 0.172(17) 0.073(15) 0.070(13) 0.001(12) 0.008(11) 0.004(11)
C106 0.111(13) 0.116(16) 0.087(12) 0.043(11) 0.008(10) 0.008(12)
C107 0.120(12) 0.116(16) 0.032(11) 0.009(11) 0.005(8) -0.018(10)
C108 0.099(14) 0.109(18) 0.072(12) -0.031(13) 0.004(10) 0.022(14)
C109 0.136(14) 0.063(13) 0.098(13) -0.015(10) 0.075(10) -0.014(10)
C110 0.122(16) 0.116(17) 0.102(14) -0.037(11) 0.005(12) 0.011(12)
C111 0.099(15) 0.096(16) 0.135(18) -0.022(12) 0.008(13) -0.003(12)
N15 0.130(15) 0.123(14) 0.24(2) -0.094(14) 0.041(14) -0.018(11)
C114 0.058(11) 0.061(14) 0.141(17) -0.013(13) -0.019(11) 0.011(10)
C115 0.106(12) 0.123(15) 0.096(13) -0.002(12) 0.017(10) -0.031(11)
N8 0.134(15) 0.094(13) 0.172(18) 0.040(11) 0.000(12) 0.022(10)
C117 0.107(12) 0.102(12) 0.090(11) 0.029(10) 0.014(9) -0.031(10)
C118 0.111(13) 0.061(12) 0.117(14) 0.028(9) 0.007(11) -0.004(9)
C119 0.24(3) 0.098(14) 0.088(13) -0.027(10) -0.015(14) 0.003(15)
C120 0.101(14) 0.111(16) 0.16(2) -0.013(16) 0.029(14) -0.017(14)
C121 0.46(5) 0.17(2) 0.17(2) -0.088(18) 0.23(3) -0.19(3)
C122 0.082(12) 0.159(19) 0.126(17) -0.080(14) 0.010(11) 0.024(11)
C123 0.070(10) 0.062(12) 0.148(15) -0.020(10) 0.009(10) -0.022(8)
C124 0.078(12) 0.120(18) 0.122(15) -0.009(13) 0.006(11) 0.019(12)
C126 0.080(12) 0.094(13) 0.150(17) 0.003(13) 0.022(12) -0.001(12)
C127 0.107(15) 0.109(18) 0.150(17) -0.021(14) 0.033(12) 0.042(13)
C128 0.56(6) 0.11(2) 0.071(15) 0.003(15) 0.09(2) 0.01(2)
C129 0.088(14) 0.142(19) 0.088(13) -0.028(14) -0.009(11) 0.030(13)
C130 0.21(2) 0.060(12) 0.100(15) -0.021(11) 0.029(12) 0.028(12)
C131 0.096(14) 0.16(2) 0.111(14) 0.022(12) 0.022(11) 0.024(12)
C132 0.155(17) 0.091(15) 0.116(16) 0.006(14) 0.026(13) 0.002(12)
C133 0.31(3) 0.39(4) 0.022(10) -0.007(16) 0.061(15) -0.21(3)
C134 0.067(11) 0.137(19) 0.120(15) -0.027(13) 0.016(10) 0.001(12)
C136 0.19(2) 0.106(14) 0.124(15) 0.006(12) 0.097(15) 0.024(13)
C139 0.151(16) 0.075(15) 0.117(16) -0.035(11) 0.035(12) 0.008(11)
C140 0.16(2) 0.121(15) 0.107(14) 0.021(11) -0.018(12) -0.007(13)
C141 0.23(3) 0.16(2) 0.26(3) -0.10(2) 0.13(2) -0.071(19)
C142 0.52(7) 0.18(3) 0.25(4) -0.11(3) 0.30(5) -0.14(4)
C10 0.141(18) 0.23(2) 0.151(19) 0.053(19) -0.033(15) -0.011(17)
C1 0.54(7) 0.18(3) 0.29(4) -0.10(3) 0.28(5) -0.13(4)
C2 0.128(16) 0.19(2) 0.175(19) -0.077(16) 0.035(13) 0.070(15)
C8 0.21(2) 0.142(19) 0.124(17) 0.035(15) -0.030(16) -0.039(17)
C11 0.29(3) 0.090(15) 0.108(17) 0.033(14) 0.070(17) 0.003(15)
C12 0.14(2) 0.10(2) 0.044(14) 0.015(13) 0.003(13) 0.001(15)
C7 0.48(5) 0.15(2) 0.17(2) -0.023(18) 0.09(3) 0.09(3)
C3 0.22(2) 0.140(17) 0.101(16) -0.012(13) 0.046(15) 0.004(15)
C6 0.25(4) 0.76(9) 0.20(3) -0.25(5) 0.04(3) -0.18(5)
C18 0.38(5) 0.21(3) 0.24(3) 0.09(2) 0.17(3) 0.01(3)
C4 0.26(3) 0.37(4) 0.076(15) 0.04(2) -0.006(16) 0.07(3)
C9 0.47(5) 0.117(19) 0.139(19) 0.036(15) -0.01(2) 0.04(2)
C5 0.84(11) 0.16(3) 0.17(3) -0.01(2) 0.10(4) 0.02(4)
C22 0.50(5) 0.12(2) 0.041(16) -0.017(15) 0.099(19) -0.08(2)
C23 0.78(8) 0.09(2) 0.07(2) 0.041(16) 0.12(3) 0.02(3)
C20 0.58(8) 0.20(3) 0.21(4) 0.06(3) 0.10(4) 0.10(4)
Br2 0.335(6) 0.081(2) 0.096(2) 0.0191(15) 0.033(2) 0.004(2)
O21 2.00(17) 0.19(2) 0.102(15) 0.026(15) 0.38(4) 0.31(5)
C25 0.22(4) 0.69(11) 0.37(7) -0.38(7) 0.04(4) 0.05(5)
C24 0.56(8) 0.42(6) 0.83(12) 0.54(8) -0.49(9) -0.30(6)
C100 0.29(4) 0.37(4) 0.18(3) -0.01(3) 0.02(3) 0.05(3)
C28 0.68(12) 0.36(6) 0.17(3) -0.06(3) -0.11(5) -0.05(7)
Br3 0.118(8) 0.020(5) 0.060(6) 0.016(4) 0.026(5) -0.001(5)
C150 0.00(4) 0.00(4) 0.19(10) 0.07(5) -0.08(5) -0.01(3)

loop_
_atom_type_symbol
_atom_type_description
_atom_type_scat_dispersion_real
_atom_type_scat_dispersion_imag
_atom_type_scat_source
C C 0.0181 0.0091 'International Tables Vol C Tables 4.2.6.8 and 6.1.1.4'
H H 0.0000 0.0000 'International Tables Vol C Tables 4.2.6.8 and 6.1.1.4'
O O 0.0492 0.0322 'International Tables Vol C Tables 4.2.6.8 and 6.1.1.4'
N N 0.0311 0.0180 'International Tables Vol C Tables 4.2.6.8 and 6.1.1.4'
Cl Cl 0.3639 0.7018 'International Tables Vol C Tables 4.2.6.8 and 6.1.1.4'
Br Br -0.6763 1.2805 'International Tables Vol C Tables 4.2.6.8 and 6.1.1.4'

loop_
_geom_angle_atom_site_label_1
_geom_angle_atom_site_label_2
_geom_angle_atom_site_label_3
_geom_angle
C073 N12 C005 116.6(13)
N12 C005 C016 115.7(19)
N12 C005 C046 122.6(15)
C016 C005 C046 121.6(17)
C048 N5 C007 118.4(13)
N5 C007 C042 119.7(16)
N5 C007 C033 117.6(17)
C042 C007 C033 122.7(16)
N9 C008 C074 127.3(13)
N9 C008 C061 115.5(16)
C074 C008 C061 117.0(17)
C061 O10 C097 115.8(12)
C033 N6 C047 129.2(14)
C045 N13 C016 129.2(15)
C072 N2 C038 133.5(14)
C052 N1 C043 117.2(12)
C058 C016 N13 123.8(16)
C058 C016 C005 118.2(17)
N13 C016 C005 117.8(17)
C092 N10 C027 128.4(13)
C008 N9 C037 114.8(12)
C030 O1 C117 117.7(12)
C055 C022 C073 119.1(14)
C085 O12 C118 116.1(13)
C069 C024 C048 120.9(15)
C080 N11 C107 130.2(13)
C070 O17 C095 119.0(15)
C084 C027 N10 129.9(15)
C084 C027 C037 118.3(16)
N10 C027 C037 111.8(15)
C083 N3 C089 119.0(13)
O2 C030 O1 123.4(15)
O2 C030 C052 127.0(17)
O1 C030 C052 109.5(17)
C055 O15 C115 118.7(12)
N6 C033 C053 125.0(17)
N6 C033 C007 117.5(16)
C053 C033 C007 117.4(15)
C088 O3 C123 116.1(12)
C069 O7 C087 118.8(11)
C050 N7 C101 117.9(14)
N9 C037 C068 123.8(16)
N9 C037 C027 116.8(15)
C068 C037 C027 119.4(17)
C043 C038 C040 120.9(16)
C043 C038 N2 118.0(15)
C040 C038 N2 120.8(16)
C064 O9 C106 122.4(13)
C077 C040 C038 117.8(15)
C063 C041 C058 123.1(15)
C069 C042 C007 121.5(17)
C069 C042 C060 124.4(17)
C007 C042 C060 114.1(16)
C038 C043 N1 116.9(15)
C038 C043 C044 119.0(16)
N1 C043 C044 124.2(14)
C099 C044 C043 120.7(15)
C099 C044 C088 126.2(16)
C043 C044 C088 113.0(15)
O16 C045 N13 124.0(18)
O16 C045 C071 120.5(16)
N13 C045 C071 115.5(17)
C055 C046 C005 120.0(16)
C055 C046 C063 123.5(16)
C005 C046 C063 116.4(16)
O8 C047 N6 124.1(15)
O8 C047 C050 124.1(14)
N6 C047 C050 111.8(16)
N5 C048 C024 124.1(14)
N5 C048 C091 120.1(16)
C024 C048 C091 115.8(17)
C114 N14 C071 118.9(16)
N7 C050 C090 125.1(15)
N7 C050 C047 120.0(16)
C090 C050 C047 114.7(16)
C091 N4 C079 129.0(14)
N1 C052 C065 125.7(14)
N1 C052 C030 112.4(15)
C065 C052 C030 121.9(17)
C054 C053 C033 119.9(15)
C053 C054 C060 122.1(15)
O15 C055 C046 117.4(15)
O15 C055 C022 125.0(16)
C046 C055 C022 117.6(16)
C016 C058 C041 120.2(14)
C054 C060 C042 123.1(15)
O11 C061 O10 124.4(15)
O11 C061 C008 120.6(17)
O10 C061 C008 114.6(17)
C127 C062 C064 127.1(19)
C127 C062 C101 119.4(18)
C064 C062 C101 113.3(19)
C041 C063 C046 120.3(15)
O9 C064 C090 124.5(16)
O9 C064 C062 112.3(16)
C090 C064 C062 123.2(16)
C052 C065 C088 117.4(14)
C083 C066 C078 115.5(14)
C037 C068 C085 117.9(16)
C037 C068 C098 120.5(17)
C085 C068 C098 121.6(18)
O7 C069 C024 129.1(15)
O7 C069 C042 115.9(16)
C024 C069 C042 115.0(18)
C108 C070 O17 118.6(19)
C108 C070 C102 116.7(17)
O17 C070 C102 125(2)
N14 C071 C102 121.2(19)
N14 C071 C045 118.6(18)
C102 C071 C045 120.2(19)
O4 C072 N2 126.0(16)
O4 C072 C083 118.7(16)
N2 C072 C083 115.3(16)
N12 C073 C022 123.4(13)
N12 C073 C080 117.7(16)
C022 C073 C080 118.7(17)
C085 C074 C008 115.4(14)
C098 C075 C084 120.1(16)
C099 C077 C040 123.7(15)
C066 C078 O5 122.2(16)
C066 C078 C104 123.9(15)
O5 C078 C104 113.9(16)
C109 C079 N4 124.3(16)
C109 C079 C089 118.2(14)
N4 C079 C089 116.7(16)
O14 C080 N11 125.5(15)
O14 C080 C073 120.9(18)
N11 C080 C073 113.4(16)
C120 C081 C101 119(2)
C120 C081 C103 118.2(18)
C101 C081 C103 122(2)
N3 C083 C066 124.4(14)
N3 C083 C072 115.8(15)
C066 C083 C072 119.4(17)
C027 C084 C075 122.4(16)
C074 C085 O12 123.3(17)
C074 C085 C068 120.6(15)
O12 C085 C068 116.1(16)
C105 N16 C093 118.2(12)
O7 C087 C133 100.9(13)
O3 C088 C065 125.3(16)
O3 C088 C044 112.3(17)
C065 C088 C044 122.5(14)
C104 C089 N3 121.6(16)
C104 C089 C079 124.1(16)
N3 C089 C079 113.7(16)
C064 C090 C050 116.7(15)
O6 C091 N4 124.3(15)
O6 C091 C048 124.4(16)
N4 C091 C048 111.2(16)
O13 C092 N10 126.0(14)
O13 C092 C105 121.9(18)
N10 C092 C105 111.8(17)
N16 C093 C22 126.8(15)
N16 C093 C107 116.4(16)
C22 C093 C107 116.8(17)
C126 C094 C114 123(2)
C126 C094 C111 120.1(19)
C114 C094 C111 117.0(19)
O17 C095 C122 108.5(15)
C078 O5 C136 117.3(12)
C075 C098 C068 119.3(16)
C077 C099 C044 117.9(15)
C081 C101 N7 115.9(19)
C081 C101 C062 121(2)
N7 C101 C062 123.6(18)
C070 C102 C071 121.9(16)
N8 C103 C081 177.0(19)
C089 C104 C139 117.0(16)
C089 C104 C078 114.2(17)
C139 C104 C078 128.7(17)
N16 C105 C128 122.8(15)
N16 C105 C092 117.2(16)
C128 C105 C092 120.0(18)
O9 C106 C8 110.5(14)
N11 C107 C130 122.8(14)
N11 C107 C093 115.5(15)
C130 C107 C093 121.6(15)
C070 C108 C114 120(2)
C070 C108 C129 122.9(19)
C114 C108 C129 117(2)
C079 C109 C132 118.3(15)
C119 C110 C141 112.1(18)
C119 C110 C123 111.3(15)
C141 C110 C123 103.3(16)
N15 C111 C094 174(2)
N14 C114 C108 121.1(17)
N14 C114 C094 122(2)
C108 C114 C094 116(2)
O15 C115 C121 100.6(13)
O12 C118 C131 106.1(13)
C081 C120 C124 119(2)
C5 C121 C4 106.3(15)
C5 C121 C115 97(2)
C4 C121 C115 99.3(17)
C3 C122 C095 114.4(16)
C3 C122 C2 111.0(14)
C095 C122 C2 104.6(17)
O3 C123 C110 105.2(13)
C127 C124 C120 122.6(19)
Cl3 C125 Cl2 109.5(9)
Cl3 C125 Cl1 106.9(8)
Cl2 C125 Cl1 106.7(7)
C134 C126 C094 121.8(18)
C062 C127 C124 119(2)
C105 C128 C23 115.1(18)
C134 C129 C108 122.0(18)
C11 C130 C107 115.4(15)
C140 C131 C118 110.0(16)
C140 C131 C18 112.1(19)
C118 C131 C18 105.8(17)
C109 C132 C139 125.9(16)
C6 C133 C7 122(2)
C6 C133 C087 103(2)
C7 C133 C087 97.5(19)
C129 C134 C126 119.9(18)
O5 C136 C142 108.5(16)
Cl6 C137 Cl5 103.6(9)
Cl6 C137 Cl4 104.7(10)
Cl5 C137 Cl4 106.3(10)
C132 C139 C104 116.3(14)
C132 C139 Br1 118.1(17)
C104 C139 Br1 125.6(17)
C1 C142 C20 117(3)
C1 C142 C136 99(4)
C20 C142 C136 111(3)
C10 C8 C106 111.6(19)
C10 C8 C9 109.9(18)
C106 C8 C9 108(2)
C12 C11 C130 127.2(17)
C11 C12 C22 113.3(16)
C11 C12 Br2 116.1(16)
C22 C12 Br2 129.8(16)
C23 C22 C093 109.8(18)
C23 C22 C12 125.3(19)
C093 C22 C12 124.6(17)
C23 C22 C150 120(4)
C093 C22 C150 112(3)
C12 C22 C150 44(2)
O21 C23 C128 112(2)
O21 C23 C22 117.7(19)
C128 C23 C22 127(2)
O21 C23 C24 39(2)
C128 C23 C24 98(3)
C22 C23 C24 133(3)
Br3 Br2 C12 80.8(8)
Br3 Br2 C150 52.8(17)
C12 Br2 C150 28.1(15)
C24 O21 C23 100(4)
C24 C25 C100 153(5)
C24 C25 C28 121(4)
C100 C25 C28 86(4)
O21 C24 C25 164(4)
O21 C24 C23 41(2)
C25 C24 C23 154(4)
Br2 Br3 C150 82.4(17)
C22 C150 Br3 121(6)
C22 C150 Br2 95(3)
Br3 C150 Br2 44.8(13)

loop_
_geom_bond_atom_site_label_1
_geom_bond_atom_site_label_2
_geom_bond_distance
Br1 C139 1.871(16)
O2 C030 1.194(18)
N12 C073 1.305(16)
N12 C005 1.383(18)
C005 C016 1.418(19)
C005 C046 1.44(2)
N5 C048 1.254(15)
N5 C007 1.386(16)
C007 C042 1.410(19)
C007 C033 1.432(19)
C008 N9 1.317(16)
C008 C074 1.437(19)
C008 C061 1.52(2)
O10 C061 1.333(18)
O10 C097 1.426(15)
O8 C047 1.234(16)
N6 C033 1.363(17)
N6 C047 1.400(17)
O14 C080 1.210(16)
N13 C045 1.355(17)
N13 C016 1.385(17)
N2 C072 1.300(17)
N2 C038 1.401(17)
N1 C052 1.331(16)
N1 C043 1.381(17)
C016 C058 1.401(18)
N10 C092 1.348(19)
N10 C027 1.376(17)
N9 C037 1.387(17)
O11 C061 1.245(17)
O1 C030 1.347(18)
O1 C117 1.406(15)
O6 C091 1.215(17)
C022 C055 1.400(19)
C022 C073 1.470(19)
O12 C085 1.359(15)
O12 C118 1.446(16)
C024 C069 1.364(19)
C024 C048 1.420(17)
N11 C080 1.313(18)
N11 C107 1.400(17)
O17 C070 1.354(17)
O17 C095 1.415(18)
C027 C084 1.351(18)
C027 C037 1.434(19)
O16 C045 1.219(16)
N3 C083 1.349(16)
N3 C089 1.392(16)
C030 C052 1.50(2)
O15 C055 1.301(16)
O15 C115 1.472(18)
O4 C072 1.245(16)
C033 C053 1.412(19)
O3 C088 1.381(16)
O3 C123 1.466(16)
O7 C069 1.326(19)
O7 C087 1.460(16)
N7 C050 1.297(16)
N7 C101 1.415(18)
C037 C068 1.375(19)
C038 C043 1.377(18)
C038 C040 1.401(19)
O9 C064 1.342(16)
O9 C106 1.435(18)
C040 C077 1.402(18)
C041 C063 1.324(18)
C041 C058 1.407(18)
C042 C069 1.396(19)
C042 C060 1.425(19)
C043 C044 1.409(18)
C044 C099 1.417(18)
C044 C088 1.444(19)
C045 C071 1.48(2)
C046 C055 1.361(18)
C046 C063 1.466(18)
C047 C050 1.50(2)
C048 C091 1.49(2)
N14 C114 1.299(19)
N14 C071 1.321(18)
C050 C090 1.40(2)
N4 C091 1.358(17)
N4 C079 1.409(17)
C052 C065 1.336(17)
C053 C054 1.342(18)
C054 C060 1.361(18)
O13 C092 1.233(18)
Cl2 C125 1.759(15)
C062 C127 1.35(2)
C062 C064 1.43(2)
C062 C101 1.44(2)
C064 C090 1.408(19)
C065 C088 1.392(18)
C066 C083 1.377(18)
C066 C078 1.372(18)
Cl1 C125 1.799(15)
C068 C085 1.44(2)
C068 C098 1.43(2)
C070 C108 1.32(2)
C070 C102 1.37(2)
C071 C102 1.38(2)
C072 C083 1.50(2)
C073 C080 1.495(19)
C074 C085 1.356(18)
C075 C098 1.34(2)
C075 C084 1.412(19)
Cl3 C125 1.696(15)
C077 C099 1.337(18)
C078 O5 1.382(16)
C078 C104 1.46(2)
C079 C109 1.345(18)
C079 C089 1.425(19)
C081 C120 1.34(2)
C081 C101 1.39(2)
C081 C103 1.41(3)
Cl4 C137 1.720(17)
N16 C105 1.333(14)
N16 C093 1.372(14)
C087 C133 1.63(3)
C089 C104 1.384(19)
C092 C105 1.48(2)
C093 C22 1.403(16)
C093 C107 1.423(14)
C094 C126 1.37(2)
C094 C114 1.44(2)
C094 C111 1.47(3)
C095 C122 1.53(2)
O5 C136 1.422(18)
Cl5 C137 1.748(17)
C103 N8 1.15(2)
C104 C139 1.42(2)
C105 C128 1.392(16)
C106 C8 1.54(3)
C107 C130 1.416(14)
C108 C114 1.46(2)
C108 C129 1.49(2)
C109 C132 1.37(2)
C110 C119 1.47(2)
C110 C141 1.51(2)
C110 C123 1.50(2)
C111 N15 1.14(2)
C115 C121 1.67(3)
C118 C131 1.52(2)
C120 C124 1.42(2)
C121 C5 1.545(19)
C121 C4 1.559(17)
C122 C3 1.48(2)
C122 C2 1.57(2)
C124 C127 1.36(2)
C126 C134 1.37(2)
C128 C23 1.398(13)
C129 C134 1.36(2)
C130 C11 1.402(15)
C131 C140 1.42(2)
C131 C18 1.56(3)
C132 C139 1.40(2)
C133 C6 1.50(3)
C133 C7 1.62(3)
Cl6 C137 1.688(16)
C136 C142 1.63(4)
C142 C1 1.47(5)
C142 C20 1.52(6)
C10 C8 1.47(2)
C8 C9 1.57(3)
C11 C12 1.380(16)
C12 C22 1.408(17)
C12 Br2 1.855(19)
C22 C23 1.403(17)
C22 C150 1.59(7)
C23 O21 1.346(19)
C23 C24 2.01(5)
Br2 Br3 1.680(10)
Br2 C150 2.37(6)
O21 C24 1.27(6)
C25 C24 1.45(6)
C25 C100 1.61(5)
C25 C28 1.72(6)
Br3 C150 1.90(7)

loop_
_geom_torsion_atom_site_label_1
_geom_torsion_atom_site_label_2
_geom_torsion_atom_site_label_3
_geom_torsion_atom_site_label_4
_geom_torsion
C073 N12 C005 C016 179.3(11)
C073 N12 C005 C046 2.5(17)
C048 N5 C007 C042 -0.1(17)
C048 N5 C007 C033 179.5(11)
C045 N13 C016 C058 5(2)
C045 N13 C016 C005 179.1(12)
N12 C005 C016 C058 -174.9(11)
C046 C005 C016 C058 2.0(19)
N12 C005 C016 N13 10.3(17)
C046 C005 C016 N13 -172.9(11)
C074 C008 N9 C037 3.4(18)
C061 C008 N9 C037 179.1(10)
C092 N10 C027 C084 -1(2)
C092 N10 C027 C037 177.0(12)
C117 O1 C030 O2 -2(2)
C117 O1 C030 C052 -178.3(10)
C047 N6 C033 C053 0(2)
C047 N6 C033 C007 177.5(11)
N5 C007 C033 N6 -7.4(17)
C042 C007 C033 N6 172.2(11)
N5 C007 C033 C053 170.4(11)
C042 C007 C033 C053 -10.1(19)
C008 N9 C037 C068 -1.6(18)
C008 N9 C037 C027 179.4(11)
C084 C027 C037 N9 -179.1(11)
N10 C027 C037 N9 2.9(15)
C084 C027 C037 C068 1.8(18)
N10 C027 C037 C068 -176.2(11)
C072 N2 C038 C043 177.6(13)
C072 N2 C038 C040 -9(2)
C043 C038 C040 C077 1(2)
N2 C038 C040 C077 -171.9(11)
N5 C007 C042 C069 4.6(18)
C033 C007 C042 C069 -174.9(12)
N5 C007 C042 C060 -174.0(10)
C033 C007 C042 C060 6.5(17)
C040 C038 C043 N1 176.9(11)
N2 C038 C043 N1 -9.6(17)
C040 C038 C043 C044 -2.1(19)
N2 C038 C043 C044 171.4(11)
C052 N1 C043 C038 -179.6(11)
C052 N1 C043 C044 -0.6(18)
C038 C043 C044 C099 2.2(18)
N1 C043 C044 C099 -176.8(12)
C038 C043 C044 C088 -179.3(11)
N1 C043 C044 C088 1.7(17)
C016 N13 C045 O16 11(2)
C016 N13 C045 C071 -169.3(12)
N12 C005 C046 C055 -8.6(19)
C016 C005 C046 C055 174.8(12)
N12 C005 C046 C063 174.5(11)
C016 C005 C046 C063 -2.1(18)
C033 N6 C047 O8 -10(2)
C033 N6 C047 C050 170.9(12)
C007 N5 C048 C024 -5.4(18)
C007 N5 C048 C091 173.1(10)
C069 C024 C048 N5 6.5(19)
C069 C024 C048 C091 -172.1(11)
C101 N7 C050 C090 5(2)
C101 N7 C050 C047 -179.1(11)
O8 C047 C050 N7 175.6(12)
N6 C047 C050 N7 -4.9(17)
O8 C047 C050 C090 -7.8(19)
N6 C047 C050 C090 171.7(10)
C043 N1 C052 C065 -0.9(19)
C043 N1 C052 C030 177.8(10)
O2 C030 C052 N1 -5(2)
O1 C030 C052 N1 170.3(10)
O2 C030 C052 C065 173.5(14)
O1 C030 C052 C065 -10.9(17)
N6 C033 C053 C054 -175.4(13)
C007 C033 C053 C054 7.0(19)
C033 C053 C054 C060 -1(2)
C115 O15 C055 C046 172.9(12)
C115 O15 C055 C022 -7.9(19)
C005 C046 C055 O15 -173.7(11)
C063 C046 C055 O15 3.0(19)
C005 C046 C055 C022 7.0(19)
C063 C046 C055 C022 -176.3(11)
C073 C022 C055 O15 -179.7(12)
C073 C022 C055 C046 -0.5(18)
N13 C016 C058 C041 176.3(12)
C005 C016 C058 C041 1.8(19)
C063 C041 C058 C016 -6(2)
C053 C054 C060 C042 -3(2)
C069 C042 C060 C054 -178.5(13)
C007 C042 C060 C054 0.1(18)
C097 O10 C061 O11 -6.7(19)
C097 O10 C061 C008 179.9(10)
N9 C008 C061 O11 11.0(18)
C074 C008 C061 O11 -172.8(12)
N9 C008 C061 O10 -175.2(11)
C074 C008 C061 O10 0.9(16)
C058 C041 C063 C046 6(2)
C055 C046 C063 C041 -178.4(13)
C005 C046 C063 C041 -1.6(18)
C106 O9 C064 C090 6(2)
C106 O9 C064 C062 -172.5(12)
C127 C062 C064 O9 2(2)
C101 C062 C064 O9 176.9(11)
C127 C062 C064 C090 -176.4(15)
C101 C062 C064 C090 -1.4(19)
N1 C052 C065 C088 1(2)
C030 C052 C065 C088 -177.5(11)
N9 C037 C068 C085 -1.2(19)
C027 C037 C068 C085 177.9(11)
N9 C037 C068 C098 179.4(12)
C027 C037 C068 C098 -1.5(19)
C087 O7 C069 C024 9(2)
C087 O7 C069 C042 -170.6(12)
C048 C024 C069 O7 179.1(12)
C048 C024 C069 C042 -1.6(18)
C007 C042 C069 O7 175.8(11)
C060 C042 C069 O7 -5.7(19)
C007 C042 C069 C024 -3.5(18)
C060 C042 C069 C024 175.0(11)
C095 O17 C070 C108 176.0(13)
C095 O17 C070 C102 -3(2)
C114 N14 C071 C102 -3(2)
C114 N14 C071 C045 179.4(12)
O16 C045 C071 N14 -175.5(12)
N13 C045 C071 N14 5.1(19)
O16 C045 C071 C102 7(2)
N13 C045 C071 C102 -172.3(12)
C038 N2 C072 O4 1(2)
C038 N2 C072 C083 177.9(12)
C005 N12 C073 C022 4.4(17)
C005 N12 C073 C080 -170.3(10)
C055 C022 C073 N12 -5.7(19)
C055 C022 C073 C080 168.9(11)
N9 C008 C074 C085 -2.3(19)
C061 C008 C074 C085 -177.9(11)
C038 C040 C077 C099 -1(2)
C083 C066 C078 O5 -172.7(13)
C083 C066 C078 C104 5(2)
C091 N4 C079 C109 -14(2)
C091 N4 C079 C089 176.9(13)
C107 N11 C080 O14 2(2)
C107 N11 C080 C073 -174.1(12)
N12 C073 C080 O14 -175.8(12)
C022 C073 C080 O14 9.3(18)
N12 C073 C080 N11 0.0(17)
C022 C073 C080 N11 -174.9(11)
C089 N3 C083 C066 2(2)
C089 N3 C083 C072 174.8(11)
C078 C066 C083 N3 0(2)
C078 C066 C083 C072 -172.5(13)
O4 C072 C083 N3 170.1(11)
N2 C072 C083 N3 -7.3(17)
O4 C072 C083 C066 -17.0(19)
N2 C072 C083 C066 165.6(12)
N10 C027 C084 C075 176.6(12)
C037 C027 C084 C075 -0.9(19)
C098 C075 C084 C027 0(2)
C008 C074 C085 O12 179.8(11)
C008 C074 C085 C068 -0.9(18)
C118 O12 C085 C074 -7.5(18)
C118 O12 C085 C068 173.2(12)
C037 C068 C085 C074 2.4(19)
C098 C068 C085 C074 -178.2(12)
C037 C068 C085 O12 -178.2(11)
C098 C068 C085 O12 1.1(19)
C069 O7 C087 C133 174.6(15)
C123 O3 C088 C065 4.6(18)
C123 O3 C088 C044 -175.0(11)
C052 C065 C088 O3 -179.3(11)
C052 C065 C088 C044 0.2(19)
C099 C044 C088 O3 -3.5(18)
C043 C044 C088 O3 178.0(10)
C099 C044 C088 C065 176.9(13)
C043 C044 C088 C065 -1.5(18)
C083 N3 C089 C104 -10(2)
C083 N3 C089 C079 178.5(12)
C109 C079 C089 C104 2(2)
N4 C079 C089 C104 172.4(13)
C109 C079 C089 N3 174.1(13)
N4 C079 C089 N3 -16.0(18)
O9 C064 C090 C050 -178.2(12)
C062 C064 C090 C050 0(2)
N7 C050 C090 C064 -2(2)
C047 C050 C090 C064 -177.9(11)
C079 N4 C091 O6 -5(2)
C079 N4 C091 C048 178.0(12)
N5 C048 C091 O6 178.6(13)
C024 C048 C091 O6 -2.7(19)
N5 C048 C091 N4 -3.9(17)
C024 C048 C091 N4 174.7(11)
C027 N10 C092 O13 7(2)
C027 N10 C092 C105 -178.7(11)
C105 N16 C093 C22 3.4(18)
C105 N16 C093 C107 -178.9(11)
C070 O17 C095 C122 -173.9(12)
C066 C078 O5 C136 6(2)
C104 C078 O5 C136 -171.8(15)
C084 C075 C098 C068 1(2)
C037 C068 C098 C075 0(2)
C085 C068 C098 C075 -179.0(14)
C040 C077 C099 C044 1(2)
C043 C044 C099 C077 -2(2)
C088 C044 C099 C077 -179.8(13)
C120 C081 C101 N7 178.6(14)
C103 C081 C101 N7 -5(2)
C120 C081 C101 C062 0(2)
C103 C081 C101 C062 176.4(13)
C050 N7 C101 C081 175.1(12)
C050 N7 C101 C062 -6.4(19)
C127 C062 C101 C081 -1(2)
C064 C062 C101 C081 -176.8(12)
C127 C062 C101 N7 -179.9(13)
C064 C062 C101 N7 4.7(19)
C108 C070 C102 C071 -3(2)
O17 C070 C102 C071 175.5(12)
N14 C071 C102 C070 4(2)
C045 C071 C102 C070 -178.6(13)
C120 C081 C103 N8 68(46)
C101 C081 C103 N8 -108(45)
N3 C089 C104 C139 -169.0(14)
C079 C089 C104 C139 2(2)
N3 C089 C104 C078 14(2)
C079 C089 C104 C078 -175.4(14)
C066 C078 C104 C089 -12(2)
O5 C078 C104 C089 166.4(12)
C066 C078 C104 C139 171.2(16)
O5 C078 C104 C139 -11(2)
C093 N16 C105 C128 0.5(19)
C093 N16 C105 C092 -178.6(13)
O13 C092 C105 N16 -158.5(13)
N10 C092 C105 N16 26.7(17)
O13 C092 C105 C128 22(2)
N10 C092 C105 C128 -152.5(18)
C064 O9 C106 C8 -76.5(17)
C080 N11 C107 C130 11(2)
C080 N11 C107 C093 -167.8(13)
N16 C093 C107 N11 1.9(15)
C22 C093 C107 N11 179.8(15)
N16 C093 C107 C130 -176.7(12)
C22 C093 C107 C130 1.2(16)
O17 C070 C108 C114 -177.1(12)
C102 C070 C108 C114 2(2)
O17 C070 C108 C129 -2(2)
C102 C070 C108 C129 177.2(13)
N4 C079 C109 C132 -173.7(15)
C089 C079 C109 C132 -5(2)
C126 C094 C111 N15 -111(20)
C114 C094 C111 N15 70(20)
C071 N14 C114 C108 2(2)
C071 N14 C114 C094 -174.8(12)
C070 C108 C114 N14 -1(2)
C129 C108 C114 N14 -176.7(13)
C070 C108 C114 C094 175.8(14)
C129 C108 C114 C094 0.0(19)
C126 C094 C114 N14 176.9(15)
C111 C094 C114 N14 -4(2)
C126 C094 C114 C108 0(2)
C111 C094 C114 C108 179.4(13)
C055 O15 C115 C121 -157.3(13)
C085 O12 C118 C131 -175.5(12)
C101 C081 C120 C124 1(3)
C103 C081 C120 C124 -175.8(15)
O15 C115 C121 C5 -175.0(17)
O15 C115 C121 C4 -67.2(17)
O17 C095 C122 C3 -64.0(19)
O17 C095 C122 C2 174.3(13)
C088 O3 C123 C110 176.4(11)
C119 C110 C123 O3 -66.7(17)
C141 C110 C123 O3 172.9(16)
C081 C120 C124 C127 0(3)
C114 C094 C126 C134 -2(3)
C111 C094 C126 C134 178.9(15)
C064 C062 C127 C124 176.8(14)
C101 C062 C127 C124 2(2)
C120 C124 C127 C062 -1(3)
N16 C105 C128 C23 -2(3)
C092 C105 C128 C23 177(2)
C070 C108 C129 C134 -174.2(15)
C114 C108 C129 C134 1(2)
N11 C107 C130 C11 -178.3(16)
C093 C107 C130 C11 0.2(17)
O12 C118 C131 C140 66.0(17)
O12 C118 C131 C18 -172.7(18)
C079 C109 C132 C139 3(3)
O7 C087 C133 C6 -57(3)
O7 C087 C133 C7 176.9(17)
C108 C129 C134 C126 -3(2)
C094 C126 C134 C129 3(3)
C078 O5 C136 C142 160(3)
C109 C132 C139 C104 2(3)
C109 C132 C139 Br1 -177.5(14)
C089 C104 C139 C132 -4(2)
C078 C104 C139 C132 172.9(15)
C089 C104 C139 Br1 175.4(12)
C078 C104 C139 Br1 -8(3)
O5 C136 C142 C1 67(3)
O5 C136 C142 C20 -56(4)
O9 C106 C8 C10 -40(2)
O9 C106 C8 C9 -160.8(16)
C107 C130 C11 C12 5(3)
C130 C11 C12 C22 -11(4)
C130 C11 C12 Br2 178.2(18)
N16 C093 C22 C23 -5(3)
C107 C093 C22 C23 178(2)
N16 C093 C22 C12 170(2)
C107 C093 C22 C12 -8(3)
N16 C093 C22 C150 -141(3)
C107 C093 C22 C150 41(4)
C11 C12 C22 C23 -175(3)
Br2 C12 C22 C23 -5(4)
C11 C12 C22 C093 12(4)
Br2 C12 C22 C093 -178.5(16)
C11 C12 C22 C150 -76(5)
Br2 C12 C22 C150 94(6)
C105 C128 C23 O21 160(3)
C105 C128 C23 C22 1(5)
C105 C128 C23 C24 -162(2)
C093 C22 C23 O21 -156(3)
C12 C22 C23 O21 29(5)
C150 C22 C23 O21 -23(5)
C093 C22 C23 C128 2(4)
C12 C22 C23 C128 -172(3)
C150 C22 C23 C128 135(4)
C093 C22 C23 C24 159(3)
C12 C22 C23 C24 -15(5)
C150 C22 C23 C24 -68(5)
C11 C12 Br2 Br3 93(2)
C22 C12 Br2 Br3 -77(2)
C11 C12 Br2 C150 87(5)
C22 C12 Br2 C150 -82(6)
C128 C23 O21 C24 74(5)
C22 C23 O21 C24 -125(5)
C23 O21 C24 C25 163(28)
C100 C25 C24 O21 82(35)
C28 C25 C24 O21 -94(29)
C100 C25 C24 C23 -124(13)
C28 C25 C24 C23 61(16)
C128 C23 C24 O21 -116(4)
C22 C23 C24 O21 82(6)
O21 C23 C24 C25 -170(17)
C128 C23 C24 C25 74(14)
C22 C23 C24 C25 -88(14)
C12 Br2 Br3 C150 -3(3)
C23 C22 C150 Br3 36(5)
C093 C22 C150 Br3 167(3)
C12 C22 C150 Br3 -76(4)
C23 C22 C150 Br2 74(4)
C093 C22 C150 Br2 -154(2)
C12 C22 C150 Br2 -37(2)
Br2 Br3 C150 C22 62(4)
Br3 Br2 C150 C22 -131(5)
C12 Br2 C150 C22 42(3)
C12 Br2 C150 Br3 174(6)
